data_7114776
loop_
_publ_author_name
'Blake, Alexander J.'
'Brooks, Neil R.'
'Champness, Neil R.'
'Crew, Marcello'
'Gregory, Duncan H.'
'Hubberstey, Peter'
'Schr\"oder, Martin'
'Deveson, Anne'
'Fenske, Dieter'
'Hanton, Lyall R.'

_publ_section_title
;
 Topological isomerism in coordination polymers
;
_journal_issue 16
_journal_name_full 'Chemical Communications'
_journal_page_first 1432
_journal_paper_doi 10.1039/b103612m
_journal_year 2001
_chemical_formula_moiety 'C22 H19 Cu4 I4 N5 S4'
_chemical_formula_sum 'C22 H19 Cu4 I4 N5 S4'
_chemical_formula_weight 1243.43
_chemical_name_common '[(Cu4I4)(bpds)2]'
_chemical_name_systematic
; 
bis(4-pyridyl)disulphide bis(copper(I) iodide)
;
_space_group_IT_number 2
_symmetry_cell_setting triclinic
_symmetry_space_group_name_Hall '-P 1'
_symmetry_space_group_name_H-M 'P -1'
_atom_sites_solution_hydrogens geom
_atom_sites_solution_primary direct
_atom_sites_solution_secondary 'difference Fourier synthesis'
_audit_creation_method SHELXL-97
_cell_angle_alpha 90.249(2)
_cell_angle_beta 103.023(2)
_cell_angle_gamma 92.796(2)
_cell_formula_units_Z 2
_cell_length_a 8.878(1)
_cell_length_b 10.212(1)
_cell_length_c 19.307(2)
_cell_measurement_reflns_used 4818
_cell_measurement_temperature 150(2)
_cell_measurement_theta_max 28.45
_cell_measurement_theta_min 2.25
_cell_volume 1703.2(3)
_computing_cell_refinement 'SAINT version 6.01 (Bruker, 1999a)'
_computing_data_collection 'SMART version 5.054 (Bruker, 1998)'
_computing_data_reduction 'SAINT; SHELXTL (Bruker, 1997)'
_computing_molecular_graphics 'SHELXTL/PC version 5.03 (Sheldrick, 1994)'
_computing_publication_material 'SHELXL-97; PLATON (Spek, 2000)'
_computing_structure_refinement 'SHELXL-97 (Sheldrick, 1997)'
_computing_structure_solution 'SHELXS-97 (Sheldrick, 1990)'
_diffrn_ambient_temperature 150(2)
_diffrn_measured_fraction_theta_full 0.989
_diffrn_measured_fraction_theta_max 0.881
_diffrn_measurement_device_type 'Bruker SMART CCD area detector'
_diffrn_measurement_method omega
_diffrn_radiation_monochromator graphite
_diffrn_radiation_source 'fine-focus sealed tube'
_diffrn_radiation_type MoK\a
_diffrn_radiation_wavelength 0.71073
_diffrn_reflns_av_R_equivalents 0.024
_diffrn_reflns_av_sigmaI/netI 0.024
_diffrn_reflns_limit_h_max 11
_diffrn_reflns_limit_h_min -11
_diffrn_reflns_limit_k_max 13
_diffrn_reflns_limit_k_min -13
_diffrn_reflns_limit_l_max 25
_diffrn_reflns_limit_l_min -25
_diffrn_reflns_number 17087
_diffrn_reflns_theta_full 26.00
_diffrn_reflns_theta_max 28.62
_diffrn_reflns_theta_min 2.00
_diffrn_standards_decay_% none
_exptl_absorpt_coefficient_mu 6.356
_exptl_absorpt_correction_T_max 0.629
_exptl_absorpt_correction_T_min 0.459
_exptl_absorpt_correction_type multi-scan
_exptl_absorpt_process_details 'SADABS (Bruker, 1999b)'
_exptl_crystal_colour ' pale yellow '
_exptl_crystal_density_diffrn 2.419
_exptl_crystal_density_meas ?
_exptl_crystal_density_method 'not measured'
_exptl_crystal_description column
_exptl_crystal_F_000 1150
_exptl_crystal_size_max 0.23
_exptl_crystal_size_mid 0.14
_exptl_crystal_size_min 0.10
_refine_diff_density_max 1.73
_refine_diff_density_min -0.67
_refine_diff_density_rms 0.12
_refine_ls_extinction_method none
_refine_ls_goodness_of_fit_ref 1.011
_refine_ls_hydrogen_treatment 'riding model'
_refine_ls_matrix_type full
_refine_ls_number_parameters 337
_refine_ls_number_reflns 7690
_refine_ls_number_restraints 0
_refine_ls_restrained_S_all 1.011
_refine_ls_R_factor_all 0.0335
_refine_ls_R_factor_gt 0.0255
_refine_ls_shift/su_max 0.002
_refine_ls_shift/su_mean 0.000
_refine_ls_structure_factor_coef Fsqd
_refine_ls_weighting_details 'w=1/[\s^2^(Fo^2^)+(0.0385P)^2^] where P=(Fo^2^+2Fc^2^)/3'
_refine_ls_weighting_scheme calc
_refine_ls_wR_factor_gt 0.0617
_refine_ls_wR_factor_ref 0.0643
_reflns_number_gt 6494
_reflns_number_total 7690
_reflns_threshold_expression >2sigma(I)
_cod_data_source_file b103612m.txt
_cod_data_source_block BPDSI1
_cod_depositor_comments
;
The following automatic conversions were performed:
'_atom_site_symetry_multiplicity' tag replaced with
'_atom_site_symmetry_multiplicity'.

Automatic conversion script
Id: cif_correct_tags 1440 2010-10-19 06:21:57Z saulius 

The following automatic conversions were performed:

'_exptl_crystal_density_meas' value 'not measured' was changed to '?'
- the value is perceived as not measured.

Automatic conversion script
Id: cif_fix_values 3008 2015-01-20 13:52:24Z robertas 

The following automatic conversions were performed:

'_refine_ls_weighting_scheme' value 'calc
w=1/[\s^2^(Fo^2^)+(0.0385P)^2^] where P=(Fo^2^+2Fc^2^)/3' was changed
to 'calc'. New tag '_refine_ls_weighting_details' was created. The
value of the new tag was set to 'w=1/[\s^2^(Fo^2^)+(0.0385P)^2^]
where P=(Fo^2^+2Fc^2^)/3'.

Automatic conversion script
Id: cif_fix_values 3143 2015-03-26 13:38:13Z robertas 

The following automatic conversions were performed:

'_atom_sites_solution_primary' value 'direct methods' was changed to
'direct'.

'_atom_sites_solution_hydrogens' value 'placed geometrically' was
changed to 'geom'.

Automatic conversion script
Id: cif_fix_values 6452 2018-10-05 10:23:21Z andrius 
;
_cod_original_sg_symbol_H-M P-1
_cod_database_code 7114776

loop_
_symmetry_equiv_pos_as_xyz
'x, y, z'
'-x, -y, -z'

loop_
_atom_site_label
_atom_site_type_symbol
_atom_site_fract_x
_atom_site_fract_y
_atom_site_fract_z
_atom_site_U_iso_or_equiv
_atom_site_adp_type
_atom_site_occupancy
_atom_site_symmetry_multiplicity
_atom_site_calc_flag
_atom_site_refinement_flags
Cu1 Cu 0.06266(5) 0.67039(5) 0.81487(2) 0.02995(11) Uani 1 1 d .
Cu2 Cu 0.13469(5) 0.46132(4) 0.75026(3) 0.03038(11) Uani 1 1 d .
Cu3 Cu -0.16107(6) 0.53424(5) 0.72371(3) 0.03468(12) Uani 1 1 d .
Cu4 Cu 0.04271(5) 0.67847(4) 0.67644(2) 0.02851(10) Uani 1 1 d .
I1 I -0.05060(3) 0.42395(2) 0.844148(13) 0.03250(7) Uani 1 1 d .
I2 I 0.32626(3) 0.67655(2) 0.772023(13) 0.02790(6) Uani 1 1 d .
I3 I -0.17234(3) 0.79080(2) 0.729606(12) 0.02875(6) Uani 1 1 d .
I4 I -0.00517(3) 0.44284(2) 0.613998(12) 0.02687(6) Uani 1 1 d .
N1 N 0.1101(3) 0.7640(3) 0.91068(15) 0.0257(6) Uani 1 1 d .
C2 C 0.2531(5) 0.8143(4) 0.9415(2) 0.0318(8) Uani 1 1 d .
H2A H 0.3333 0.8078 0.9166 0.038 Uiso 1 1 calc R
C3 C 0.2881(4) 0.8751(4) 1.0082(2) 0.0306(8) Uani 1 1 d .
H3A H 0.3904 0.9087 1.0282 0.037 Uiso 1 1 calc R
C4 C 0.1740(4) 0.8863(3) 1.04484(18) 0.0238(7) Uani 1 1 d .
C5 C 0.0240(4) 0.8345(3) 1.01299(19) 0.0251(7) Uani 1 1 d .
H5A H -0.0582 0.8398 1.0368 0.030 Uiso 1 1 calc R
C6 C -0.0006(4) 0.7764(3) 0.94693(19) 0.0249(7) Uani 1 1 d .
H6A H -0.1023 0.7430 0.9256 0.030 Uiso 1 1 calc R
S7 S 0.19735(11) 0.95762(9) 1.13046(5) 0.02776(19) Uani 1 1 d .
S8 S 0.41866(11) 1.03444(9) 1.15440(5) 0.0297(2) Uani 1 1 d .
N11 N 0.7258(4) 0.6915(3) 1.22397(18) 0.0319(7) Uani 1 1 d .
C12 C 0.7829(5) 0.8157(4) 1.2206(2) 0.0388(10) Uani 1 1 d .
H12A H 0.8920 0.8317 1.2328 0.047 Uiso 1 1 calc R
C13 C 0.6922(5) 0.9201(4) 1.2004(2) 0.0360(9) Uani 1 1 d .
H13A H 0.7376 1.0059 1.1990 0.043 Uiso 1 1 calc R
C14 C 0.5328(4) 0.8973(3) 1.18213(18) 0.0247(7) Uani 1 1 d .
C15 C 0.4719(4) 0.7707(4) 1.1851(2) 0.0302(8) Uani 1 1 d .
H15A H 0.3632 0.7521 1.1730 0.036 Uiso 1 1 calc R
C16 C 0.5719(4) 0.6724(4) 1.2059(2) 0.0323(8) Uani 1 1 d .
H16A H 0.5291 0.5857 1.2076 0.039 Uiso 1 1 calc R
N21 N -0.3630(3) 0.4504(3) 0.66815(17) 0.0297(7) Uani 1 1 d .
C22 C -0.4691(4) 0.5214(4) 0.6261(2) 0.0321(8) Uani 1 1 d .
H22A H -0.4644 0.6135 0.6343 0.039 Uiso 1 1 calc R
C23 C -0.5836(4) 0.4690(4) 0.5722(2) 0.0329(8) Uani 1 1 d .
H23A H -0.6551 0.5237 0.5434 0.039 Uiso 1 1 calc R
C24 C -0.5936(4) 0.3342(4) 0.5602(2) 0.0291(8) Uani 1 1 d .
C25 C -0.4905(4) 0.2572(4) 0.6051(2) 0.0291(8) Uani 1 1 d .
H25A H -0.4976 0.1644 0.6001 0.035 Uiso 1 1 calc R
C26 C -0.3770(4) 0.3199(4) 0.6576(2) 0.0310(8) Uani 1 1 d .
H26A H -0.3050 0.2675 0.6878 0.037 Uiso 1 1 calc R
S27 S -0.74179(12) 0.27406(9) 0.48760(5) 0.0344(2) Uani 1 1 d .
S28 S -0.68275(12) 0.08989(10) 0.46958(5) 0.0338(2) Uani 1 1 d .
N31 N -0.8976(3) -0.1882(3) 0.60838(16) 0.0262(6) Uani 1 1 d .
C32 C -0.8411(5) -0.2281(4) 0.5533(2) 0.0321(8) Uani 1 1 d .
H32A H -0.8467 -0.3194 0.5426 0.038 Uiso 1 1 calc R
C33 C -0.7760(5) -0.1449(4) 0.5118(2) 0.0346(9) Uani 1 1 d .
H33A H -0.7353 -0.1780 0.4741 0.042 Uiso 1 1 calc R
C34 C -0.7704(4) -0.0116(4) 0.52548(19) 0.0282(8) Uani 1 1 d .
C35 C -0.8308(5) 0.0333(4) 0.5807(2) 0.0325(8) Uani 1 1 d .
H35A H -0.8295 0.1243 0.5912 0.039 Uiso 1 1 calc R
C36 C -0.8938(5) -0.0597(4) 0.6207(2) 0.0306(8) Uani 1 1 d .
H36A H -0.9361 -0.0294 0.6585 0.037 Uiso 1 1 calc R
N1S N 0.6395(5) 0.7486(5) 1.0136(2) 0.0625(12) Uiso 1 1 d .
C1S C 0.6656(7) 0.6449(5) 1.0015(3) 0.0593(13) Uiso 1 1 d .
C2S C 0.7027(8) 0.5090(7) 0.9885(4) 0.0791(18) Uiso 1 1 d .

loop_
_atom_site_aniso_label
_atom_site_aniso_U_11
_atom_site_aniso_U_22
_atom_site_aniso_U_33
_atom_site_aniso_U_23
_atom_site_aniso_U_13
_atom_site_aniso_U_12
Cu1 0.0316(3) 0.0345(2) 0.0219(2) -0.00700(18) 0.00368(19) -0.00438(19)
Cu2 0.0288(2) 0.0249(2) 0.0350(3) -0.00051(19) 0.0019(2) 0.00295(18)
Cu3 0.0275(2) 0.0357(3) 0.0359(3) 0.0005(2) -0.0012(2) -0.00765(19)
Cu4 0.0366(3) 0.0257(2) 0.0249(2) -0.00038(18) 0.0107(2) -0.00055(18)
I1 0.03728(14) 0.03089(13) 0.02888(13) 0.00460(10) 0.00827(11) -0.00685(10)
I2 0.02424(12) 0.02530(12) 0.03306(13) -0.00596(9) 0.00536(10) -0.00395(9)
I3 0.03055(13) 0.03124(13) 0.02478(12) -0.00466(9) 0.00611(10) 0.00578(9)
I4 0.02983(13) 0.02615(12) 0.02458(12) -0.00666(9) 0.00692(10) -0.00231(9)
N1 0.0270(16) 0.0283(15) 0.0198(15) -0.0006(12) 0.0018(13) -0.0009(12)
C2 0.030(2) 0.036(2) 0.029(2) -0.0059(16) 0.0061(16) -0.0030(16)
C3 0.0265(19) 0.033(2) 0.029(2) -0.0048(15) 0.0012(16) -0.0031(15)
C4 0.0294(19) 0.0172(15) 0.0221(17) -0.0002(13) -0.0001(15) 0.0035(13)
C5 0.0223(18) 0.0286(18) 0.0238(18) 0.0008(14) 0.0032(14) 0.0039(14)
C6 0.0197(17) 0.0242(17) 0.0285(19) 0.0000(14) 0.0006(15) 0.0007(13)
S7 0.0266(5) 0.0313(5) 0.0233(4) -0.0074(4) 0.0005(4) 0.0047(4)
S8 0.0304(5) 0.0227(4) 0.0308(5) -0.0048(4) -0.0037(4) 0.0019(3)
N11 0.0282(17) 0.0291(16) 0.0362(18) 0.0011(14) 0.0027(14) 0.0022(13)
C12 0.026(2) 0.029(2) 0.056(3) -0.0057(18) -0.0042(19) -0.0008(15)
C13 0.032(2) 0.0259(19) 0.045(2) -0.0050(17) -0.0018(18) -0.0031(15)
C14 0.0278(19) 0.0253(17) 0.0202(17) -0.0017(13) 0.0028(15) 0.0051(14)
C15 0.0240(19) 0.0317(19) 0.035(2) 0.0036(16) 0.0064(16) 0.0015(15)
C16 0.029(2) 0.0255(18) 0.043(2) 0.0053(16) 0.0101(18) 0.0005(15)
N21 0.0218(16) 0.0377(18) 0.0290(17) -0.0029(13) 0.0058(13) -0.0041(13)
C22 0.0264(19) 0.032(2) 0.039(2) -0.0019(16) 0.0103(17) -0.0015(15)
C23 0.0248(19) 0.035(2) 0.039(2) 0.0027(17) 0.0056(17) 0.0034(15)
C24 0.0218(18) 0.038(2) 0.028(2) -0.0011(16) 0.0086(16) -0.0033(15)
C25 0.0274(19) 0.0292(19) 0.031(2) -0.0010(15) 0.0072(16) -0.0019(15)
C26 0.0240(19) 0.037(2) 0.030(2) 0.0023(16) 0.0036(16) -0.0016(15)
S27 0.0329(5) 0.0307(5) 0.0345(5) 0.0027(4) -0.0024(4) -0.0024(4)
S28 0.0413(6) 0.0318(5) 0.0290(5) -0.0001(4) 0.0108(4) -0.0061(4)
N31 0.0262(16) 0.0291(16) 0.0228(15) -0.0015(12) 0.0050(13) 0.0004(12)
C32 0.039(2) 0.0292(19) 0.030(2) -0.0052(15) 0.0123(17) -0.0003(16)
C33 0.041(2) 0.035(2) 0.030(2) -0.0047(16) 0.0139(18) -0.0041(17)
C34 0.0245(19) 0.035(2) 0.0232(18) 0.0047(15) 0.0030(15) -0.0020(15)
C35 0.036(2) 0.0273(19) 0.034(2) -0.0012(16) 0.0084(17) -0.0037(15)
C36 0.035(2) 0.0311(19) 0.0272(19) -0.0054(15) 0.0113(17) -0.0038(16)

loop_
_atom_type_symbol
_atom_type_description
_atom_type_scat_dispersion_real
_atom_type_scat_dispersion_imag
_atom_type_scat_source
C C 0.0033 0.0016 'International Tables Vol C Tables 4.2.6.8 and 6.1.1.4'
H H 0.0000 0.0000 'International Tables Vol C Tables 4.2.6.8 and 6.1.1.4'
N N 0.0061 0.0033 'International Tables Vol C Tables 4.2.6.8 and 6.1.1.4'
S S 0.1246 0.1234 'International Tables Vol C Tables 4.2.6.8 and 6.1.1.4'
Cu Cu 0.3201 1.2651 'International Tables Vol C Tables 4.2.6.8 and 6.1.1.4'
I I -0.4742 1.8119 'International Tables Vol C Tables 4.2.6.8 and 6.1.1.4'

loop_
_geom_angle_atom_site_label_1
_geom_angle_atom_site_label_2
_geom_angle_atom_site_label_3
_geom_angle
_geom_angle_site_symmetry_1
_geom_angle_site_symmetry_3
_geom_angle_publ_flag
N1 Cu1 Cu4 149.17(8) . . ?
N1 Cu1 Cu2 141.45(9) . . ?
Cu4 Cu1 Cu2 61.473(17) . . ?
N1 Cu1 I2 106.10(9) . . y
Cu4 Cu1 I2 63.061(16) . . ?
Cu2 Cu1 I2 60.927(16) . . ?
N1 Cu1 Cu3 142.48(9) . . ?
Cu4 Cu1 Cu3 58.724(18) . . ?
Cu2 Cu1 Cu3 61.156(19) . . ?
I2 Cu1 Cu3 111.26(2) . . ?
N1 Cu1 I3 107.57(9) . . y
Cu4 Cu1 I3 59.845(15) . . ?
Cu2 Cu1 I3 110.66(2) . . ?
I2 Cu1 I3 115.606(19) . . y
Cu3 Cu1 I3 58.669(17) . . ?
N1 Cu1 I1 103.40(8) . . y
Cu4 Cu1 I1 107.249(19) . . ?
Cu2 Cu1 I1 60.354(16) . . ?
I2 Cu1 I1 115.678(19) . . y
Cu3 Cu1 I1 56.985(15) . . ?
I3 Cu1 I1 107.495(18) . . y
N11 Cu2 Cu1 137.33(10) 2_667 . ?
N11 Cu2 I4 109.31(10) 2_667 . y
Cu1 Cu2 I4 113.34(2) . . ?
N11 Cu2 I2 105.16(9) 2_667 . y
Cu1 Cu2 I2 59.644(16) . . ?
I4 Cu2 I2 109.169(18) . . y
N11 Cu2 Cu4 153.20(10) 2_667 . ?
Cu1 Cu2 Cu4 59.188(18) . . ?
I4 Cu2 Cu4 59.628(15) . . ?
I2 Cu2 Cu4 61.827(16) . . ?
N11 Cu2 Cu3 144.67(9) 2_667 . ?
Cu1 Cu2 Cu3 59.826(17) . . ?
I4 Cu2 Cu3 66.961(16) . . ?
I2 Cu2 Cu3 109.13(2) . . ?
Cu4 Cu2 Cu3 57.584(17) . . ?
N11 Cu2 I1 99.88(9) 2_667 . y
Cu1 Cu2 I1 62.151(16) . . ?
I4 Cu2 I1 116.03(2) . . y
I2 Cu2 I1 116.141(19) . . y
Cu4 Cu2 I1 106.890(19) . . ?
Cu3 Cu2 I1 57.161(16) . . ?
N21 Cu3 I1 114.41(9) . . y
N21 Cu3 Cu4 128.23(9) . . ?
I1 Cu3 Cu4 113.96(2) . . ?
N21 Cu3 I3 111.28(9) . . y
I1 Cu3 I3 115.26(2) . . y
Cu4 Cu3 I3 61.239(16) . . ?
N21 Cu3 Cu1 166.39(9) . . ?
I1 Cu3 Cu1 63.563(17) . . ?
Cu4 Cu3 Cu1 60.135(18) . . ?
I3 Cu3 Cu1 61.319(16) . . ?
N21 Cu3 Cu2 133.24(9) . . ?
I1 Cu3 Cu2 61.873(16) . . ?
Cu4 Cu3 Cu2 61.192(19) . . ?
I3 Cu3 Cu2 111.084(19) . . ?
Cu1 Cu3 Cu2 59.018(18) . . ?
N21 Cu3 I4 89.69(9) . . y
I1 Cu3 I4 110.27(2) . . y
Cu4 Cu3 I4 56.803(16) . . ?
I3 Cu3 I4 113.274(18) . . y
Cu1 Cu3 I4 103.68(2) . . ?
Cu2 Cu3 I4 55.611(16) . . ?
N31 Cu4 Cu3 152.00(9) 1_665 . ?
N31 Cu4 Cu1 135.50(9) 1_665 . ?
Cu3 Cu4 Cu1 61.142(18) . . ?
N31 Cu4 I4 109.66(9) 1_665 . y
Cu3 Cu4 I4 68.213(17) . . ?
Cu1 Cu4 I4 113.049(19) . . ?
N31 Cu4 I3 104.88(9) 1_665 . y
Cu3 Cu4 I3 59.891(17) . . ?
Cu1 Cu4 I3 61.207(15) . . ?
I4 Cu4 I3 122.341(19) . . y
N31 Cu4 Cu2 143.47(9) 1_665 . ?
Cu3 Cu4 Cu2 61.224(18) . . ?
Cu1 Cu4 Cu2 59.338(18) . . ?
I4 Cu4 Cu2 59.153(16) . . ?
I3 Cu4 Cu2 110.03(2) . . ?
N31 Cu4 I2 97.88(9) 1_665 . y
Cu3 Cu4 I2 109.61(2) . . ?
Cu1 Cu4 I2 58.646(16) . . ?
I4 Cu4 I2 106.368(17) . . y
I3 Cu4 I2 112.950(19) . . y
Cu2 Cu4 I2 58.791(15) . . ?
Cu3 I1 Cu2 60.967(17) . . y
Cu3 I1 Cu1 59.452(15) . . y
Cu2 I1 Cu1 57.495(14) . . y
Cu1 I2 Cu2 59.429(16) . . y
Cu1 I2 Cu4 58.293(16) . . y
Cu2 I2 Cu4 59.382(15) . . y
Cu3 I3 Cu4 58.871(15) . . y
Cu3 I3 Cu1 60.012(15) . . y
Cu4 I3 Cu1 58.947(16) . . y
Cu2 I4 Cu4 61.220(15) . . y
Cu2 I4 Cu3 57.428(16) . . y
Cu4 I4 Cu3 54.984(14) . . y
C6 N1 C2 117.0(3) . . ?
C6 N1 Cu1 120.7(2) . . ?
C2 N1 Cu1 122.3(3) . . ?
N1 C2 C3 122.8(4) . . ?
C4 C3 C2 119.5(4) . . ?
C3 C4 C5 118.0(3) . . ?
C3 C4 S7 125.9(3) . . ?
C5 C4 S7 116.1(3) . . ?
C6 C5 C4 118.7(3) . . ?
N1 C6 C5 123.9(3) . . ?
C4 S7 S8 104.59(13) . . ?
C14 S8 S7 104.29(13) . . ?
C16 N11 C12 116.5(3) . . ?
C16 N11 Cu2 121.2(3) . 2_667 ?
C12 N11 Cu2 122.2(3) . 2_667 ?
N11 C12 C13 123.7(4) . . ?
C12 C13 C14 118.5(4) . . ?
C15 C14 C13 118.7(3) . . ?
C15 C14 S8 124.0(3) . . ?
C13 C14 S8 117.3(3) . . ?
C16 C15 C14 118.6(3) . . ?
N11 C16 C15 123.9(3) . . ?
C22 N21 C26 116.8(3) . . ?
C22 N21 Cu3 121.3(3) . . ?
C26 N21 Cu3 119.6(3) . . ?
N21 C22 C23 123.8(4) . . ?
C22 C23 C24 118.9(4) . . ?
C25 C24 C23 118.7(3) . . ?
C25 C24 S27 125.1(3) . . ?
C23 C24 S27 116.2(3) . . ?
C26 C25 C24 118.0(3) . . ?
N21 C26 C25 123.7(4) . . ?
C24 S27 S28 104.45(14) . . ?
C34 S28 S27 105.14(14) . . ?
C36 N31 C32 117.1(3) . . ?
C36 N31 Cu4 122.3(3) . 1_445 ?
C32 N31 Cu4 120.0(2) . 1_445 ?
N31 C32 C33 123.7(4) . . ?
C32 C33 C34 118.9(4) . . ?
C33 C34 C35 119.0(3) . . ?
C33 C34 S28 116.1(3) . . ?
C35 C34 S28 124.8(3) . . ?
C34 C35 C36 117.9(3) . . ?
N31 C36 C35 123.3(4) . . ?
N1S C1S C2S 177.8(7) . . ?

loop_
_geom_bond_atom_site_label_1
_geom_bond_atom_site_label_2
_geom_bond_distance
_geom_bond_site_symmetry_2
_geom_bond_publ_flag
Cu1 N1 2.027(3) . y
Cu2 N11 2.033(3) 2_667 y
Cu3 N21 2.018(3) . y
Cu4 N31 2.030(3) 1_665 y
Cu1 I1 2.7724(6) . y
Cu1 I2 2.6502(6) . y
Cu1 I3 2.7008(6) . y
Cu2 I1 2.7251(6) . y
Cu2 I2 2.6843(5) . y
Cu2 I4 2.6456(6) . y
Cu3 I1 2.5962(6) . y
Cu3 I3 2.6296(6) . y
Cu3 I4 2.9502(6) . y
Cu4 I2 2.7666(6) . y
Cu4 I3 2.6648(6) . y
Cu4 I4 2.6587(5) . y
Cu1 Cu2 2.6443(7) . y
Cu1 Cu3 2.6665(7) . y
Cu1 Cu4 2.6402(7) . y
Cu2 Cu3 2.7017(7) . y
Cu2 Cu4 2.7009(6) . y
Cu3 Cu4 2.6021(7) . y
N1 C6 1.339(5) . ?
N1 C2 1.350(5) . ?
C2 C3 1.390(5) . ?
C3 C4 1.369(5) . ?
C4 C5 1.410(5) . ?
C4 S7 1.768(4) . ?
C5 C6 1.372(5) . ?
S7 S8 2.0314(14) . ?
S8 C14 1.781(3) . ?
N11 C16 1.336(5) . ?
N11 C12 1.350(5) . ?
N11 Cu2 2.033(3) 2_667 ?
C12 C13 1.372(5) . ?
C13 C14 1.387(5) . ?
C14 C15 1.384(5) . ?
C15 C16 1.373(5) . ?
N21 C22 1.341(5) . ?
N21 C26 1.343(5) . ?
C22 C23 1.367(5) . ?
C23 C24 1.390(5) . ?
C24 C25 1.388(5) . ?
C24 S27 1.776(4) . ?
C25 C26 1.387(5) . ?
S27 S28 2.0263(15) . ?
S28 C34 1.776(4) . ?
N31 C36 1.330(5) . ?
N31 C32 1.344(5) . ?
N31 Cu4 2.030(3) 1_445 ?
C32 C33 1.366(5) . ?
C33 C34 1.381(5) . ?
C34 C35 1.383(5) . ?
C35 C36 1.399(5) . ?
N1S C1S 1.129(7) . ?
C1S C2S 1.476(8) . ?
